data_4519029
loop_
_publ_author_name
'Leonardus, Mario'
'Rameez, Mohammad'
'Wu, Wen-Ti'
'Hung, Chen-Hsiung'

_publ_section_title
;
 Tuning Alkyl Chain Lengths of Oxasmaragdyrins-B(OR)2 for Optimizing
 Hole-Transport and Efficiency in Perovskite Solar Cells
;
_journal_issue 9
_journal_name_full 'ACS Applied Energy Materials'
_journal_page_first 9090
_journal_page_last 9098
_journal_paper_doi 10.1021/acsaem.1c01383
_journal_volume 4
_journal_year 2021
_chemical_formula_sum 'C48 H43 B N4 O3'
_chemical_formula_weight 734.67
_space_group_crystal_system orthorhombic
_space_group_IT_number 61
_space_group_name_Hall '-P 2ac 2ab'
_space_group_name_H-M_alt 'P b c a'
_atom_sites_solution_hydrogens geom
_audit_creation_method SHELXL-2014/7
_cell_angle_alpha 90
_cell_angle_beta 90
_cell_angle_gamma 90
_cell_formula_units_Z 8
_cell_length_a 18.8852(6)
_cell_length_b 16.4624(5)
_cell_length_c 24.9219(8)
_cell_measurement_reflns_used 8409
_cell_measurement_temperature 100.0(2)
_cell_measurement_theta_max 24.3
_cell_measurement_theta_min 2.47
_cell_volume 7748.1(4)
_computing_structure_refinement 'SHELXL-2014/7 (Sheldrick, 2014)'
_diffrn_ambient_temperature 100.0(2)
_diffrn_measured_fraction_theta_full 1.000
_diffrn_measured_fraction_theta_max 1.000
_diffrn_measurement_device_type 'Bruker APEX-II CCD'
_diffrn_measurement_method '\f and \w scans'
_diffrn_radiation_type MoK\a
_diffrn_radiation_wavelength 0.71073
_diffrn_reflns_av_R_equivalents 0.2026
_diffrn_reflns_av_unetI/netI 0.0660
_diffrn_reflns_Laue_measured_fraction_full 1.000
_diffrn_reflns_Laue_measured_fraction_max 1.000
_diffrn_reflns_limit_h_max 24
_diffrn_reflns_limit_h_min -24
_diffrn_reflns_limit_k_max 21
_diffrn_reflns_limit_k_min -21
_diffrn_reflns_limit_l_max 31
_diffrn_reflns_limit_l_min -31
_diffrn_reflns_number 163440
_diffrn_reflns_point_group_measured_fraction_full 1.000
_diffrn_reflns_point_group_measured_fraction_max 1.000
_diffrn_reflns_theta_full 25.242
_diffrn_reflns_theta_max 27.103
_diffrn_reflns_theta_min 1.833
_diffrn_source graphite
_exptl_absorpt_coefficient_mu 0.079
_exptl_absorpt_correction_T_max 0.5932
_exptl_absorpt_correction_T_min 0.5004
_exptl_absorpt_correction_type numerical
_exptl_absorpt_process_details 'Bruker SADABS, 1996'
_exptl_crystal_colour black
_exptl_crystal_density_diffrn 1.260
_exptl_crystal_density_meas 0.304
_exptl_crystal_density_method 0.252
_exptl_crystal_description prism
_exptl_crystal_F_000 3104
_exptl_crystal_size_max 0.308
_exptl_crystal_size_mid 0.304
_exptl_crystal_size_min 0.252
_refine_diff_density_max 0.251
_refine_diff_density_min -0.227
_refine_diff_density_rms 0.053
_refine_ls_extinction_coef 0.00204(16)
_refine_ls_extinction_expression Fc^*^=kFc[1+0.001xFc^2^\l^3^/sin(2\q)]^-1/4^
_refine_ls_extinction_method 'SHELXL-2014/7 (Sheldrick 2014'
_refine_ls_goodness_of_fit_ref 1.022
_refine_ls_hydrogen_treatment constr
_refine_ls_matrix_type full
_refine_ls_number_parameters 511
_refine_ls_number_reflns 8531
_refine_ls_number_restraints 0
_refine_ls_restrained_S_all 1.022
_refine_ls_R_factor_all 0.1076
_refine_ls_R_factor_gt 0.0507
_refine_ls_shift/su_max 0.000
_refine_ls_shift/su_mean 0.000
_refine_ls_structure_factor_coef Fsqd
_refine_ls_weighting_details 'w=1/[\s^2^(Fo^2^)+(0.0388P)^2^+4.6251P] where P=(Fo^2^+2Fc^2^)/3'
_refine_ls_weighting_scheme calc
_refine_ls_wR_factor_gt 0.1022
_refine_ls_wR_factor_ref 0.1260
_reflns_Friedel_coverage 0.000
_reflns_number_gt 5183
_reflns_number_total 8531
_reflns_threshold_expression 'I > 2\s(I)'
_cod_data_source_file ae1c01383_si_005.cif
_cod_data_source_block i17992
_cod_database_code 4519029
_shelx_shelxl_version_number 2014/7
_shelx_space_group_comment
;
The symmetry employed for this shelxl refinement is uniquely defined
by the following loop, which should always be used as a source of
symmetry information in preference to the above space-group names.
They are only intended as comments.
;
_shelx_estimated_absorpt_t_min 0.976
_shelx_estimated_absorpt_t_max 0.980

loop_
_space_group_symop_operation_xyz
'x, y, z'
'-x+1/2, -y, z+1/2'
'-x, y+1/2, -z+1/2'
'x+1/2, -y+1/2, -z'
'-x, -y, -z'
'x-1/2, y, -z-1/2'
'x, -y-1/2, z-1/2'
'-x-1/2, y-1/2, z'

loop_
_atom_site_label
_atom_site_type_symbol
_atom_site_fract_x
_atom_site_fract_y
_atom_site_fract_z
_atom_site_U_iso_or_equiv
_atom_site_adp_type
_atom_site_occupancy
_atom_site_site_symmetry_order
_atom_site_calc_flag
_atom_site_refinement_flags_posn
_atom_site_refinement_flags_adp
_atom_site_refinement_flags_occupancy
_atom_site_disorder_assembly
_atom_site_disorder_group
N1 N 0.61230(9) 0.63907(10) 0.14635(7) 0.0229(4) Uani 1 1 d . . . . .
N2 N 0.64348(9) 0.65481(10) 0.24299(7) 0.0217(4) Uani 1 1 d . . . . .
N3 N 0.47132(9) 0.54858(10) 0.13774(7) 0.0253(4) Uani 1 1 d . . . . .
H3 H 0.4852 0.5485 0.1714 0.030 Uiso 1 1 calc R U . . .
N4 N 0.52891(9) 0.57356(10) 0.31012(7) 0.0242(4) Uani 1 1 d . . . . .
H4 H 0.5233 0.5607 0.2761 0.029 Uiso 1 1 calc R U . . .
O1 O 0.57074(7) 0.53955(8) 0.21266(5) 0.0231(3) Uani 1 1 d . . . . .
O2 O 0.51870(7) 0.66616(9) 0.21356(6) 0.0248(3) Uani 1 1 d . . . . .
O3 O 0.40892(8) 0.50076(9) 0.24401(5) 0.0249(3) Uani 1 1 d . . . . .
B1 B 0.58472(13) 0.62580(15) 0.20410(9) 0.0222(5) Uani 1 1 d . . . . .
C1 C 0.57788(11) 0.61719(13) 0.10003(8) 0.0239(5) Uani 1 1 d . . . . .
C2 C 0.67774(11) 0.67177(12) 0.13334(8) 0.0226(5) Uani 1 1 d . . . . .
C3 C 0.70724(11) 0.69001(12) 0.22784(8) 0.0224(5) Uani 1 1 d . . . . .
C4 C 0.63891(11) 0.65527(12) 0.29824(8) 0.0232(5) Uani 1 1 d . . . . .
C5 C 0.62302(11) 0.63656(13) 0.05648(9) 0.0266(5) Uani 1 1 d . . . . .
H5 H 0.6126 0.6283 0.0196 0.032 Uiso 1 1 calc R U . . .
C6 C 0.68416(12) 0.66910(13) 0.07658(8) 0.0266(5) Uani 1 1 d . . . . .
H6 H 0.7238 0.6868 0.0562 0.032 Uiso 1 1 calc R U . . .
C7 C 0.72502(11) 0.69809(12) 0.17325(8) 0.0232(5) Uani 1 1 d . . . . .
C8 C 0.74288(12) 0.71366(13) 0.27537(8) 0.0255(5) Uani 1 1 d . . . . .
H8 H 0.7877 0.7396 0.2772 0.031 Uiso 1 1 calc R U . . .
C9 C 0.70143(11) 0.69254(13) 0.31811(9) 0.0256(5) Uani 1 1 d . . . . .
H9 H 0.7125 0.7013 0.3548 0.031 Uiso 1 1 calc R U . . .
C10 C 0.58316(11) 0.62047(13) 0.32941(8) 0.0246(5) Uani 1 1 d . . . . .
C11 C 0.57254(12) 0.62608(14) 0.38526(8) 0.0275(5) Uani 1 1 d . . . . .
H11 H 0.6018 0.6549 0.4098 0.033 Uiso 1 1 calc R U . . .
C12 C 0.51247(12) 0.58269(13) 0.39825(8) 0.0279(5) Uani 1 1 d . . . . .
H12 H 0.4932 0.5764 0.4332 0.034 Uiso 1 1 calc R U . . .
C13 C 0.48458(11) 0.54924(13) 0.35040(8) 0.0242(5) Uani 1 1 d . . . . .
C14 C 0.42296(11) 0.50115(13) 0.34304(8) 0.0246(5) Uani 1 1 d . . . . .
C15 C 0.38975(12) 0.47658(13) 0.29605(8) 0.0255(5) Uani 1 1 d . . . . .
C16 C 0.32975(12) 0.42551(13) 0.29187(9) 0.0283(5) Uani 1 1 d . . . . .
H16 H 0.3062 0.3997 0.3209 0.034 Uiso 1 1 calc R U . . .
C17 C 0.31168(12) 0.41959(13) 0.23948(9) 0.0286(5) Uani 1 1 d . . . . .
H17 H 0.2732 0.3888 0.2257 0.034 Uiso 1 1 calc R U . . .
C18 C 0.35935(11) 0.46661(13) 0.20863(8) 0.0252(5) Uani 1 1 d . . . . .
C19 C 0.35828(11) 0.47767(13) 0.15380(8) 0.0240(5) Uani 1 1 d . . . . .
C20 C 0.40855(11) 0.51745(13) 0.12034(8) 0.0231(5) Uani 1 1 d . . . . .
C21 C 0.40686(11) 0.53041(13) 0.06428(8) 0.0267(5) Uani 1 1 d . . . . .
H21 H 0.3694 0.5156 0.0408 0.032 Uiso 1 1 calc R U . . .
C22 C 0.46911(12) 0.56835(13) 0.04959(8) 0.0279(5) Uani 1 1 d . . . . .
H22 H 0.4820 0.5839 0.0142 0.033 Uiso 1 1 calc R U . . .
C23 C 0.51004(11) 0.57999(13) 0.09610(8) 0.0247(5) Uani 1 1 d . . . . .
C24 C 0.79385(11) 0.73346(12) 0.15690(8) 0.0226(5) Uani 1 1 d . . . . .
C25 C 0.79693(11) 0.79493(13) 0.11816(8) 0.0242(5) Uani 1 1 d . . . . .
H25 H 0.7543 0.8153 0.1030 0.029 Uiso 1 1 calc R U . . .
C26 C 0.85749(11) 0.70499(13) 0.17857(8) 0.0247(5) Uani 1 1 d . . . . .
H26 H 0.8567 0.6632 0.2048 0.030 Uiso 1 1 calc R U . . .
C27 C 0.86147(12) 0.82635(13) 0.10174(8) 0.0269(5) Uani 1 1 d . . . . .
H27 H 0.8625 0.8680 0.0753 0.032 Uiso 1 1 calc R U . . .
C28 C 0.92168(12) 0.73728(13) 0.16199(9) 0.0270(5) Uani 1 1 d . . . . .
H28 H 0.9643 0.7175 0.1774 0.032 Uiso 1 1 calc R U . . .
C29 C 0.92509(12) 0.79787(13) 0.12337(9) 0.0278(5) Uani 1 1 d . . . . .
C30 C 0.99513(12) 0.83284(15) 0.10517(10) 0.0383(6) Uani 1 1 d . . . . .
H30A H 1.0295 0.8294 0.1345 0.058 Uiso 1 1 calc R U . . .
H30B H 0.9886 0.8898 0.0949 0.058 Uiso 1 1 calc R U . . .
H30C H 1.0126 0.8020 0.0743 0.058 Uiso 1 1 calc R U . . .
C31 C 0.29570(11) 0.44152(13) 0.12516(8) 0.0239(5) Uani 1 1 d . . . . .
C32 C 0.30424(12) 0.37956(13) 0.08800(8) 0.0280(5) Uani 1 1 d . . . . .
H32 H 0.3501 0.3577 0.0817 0.034 Uiso 1 1 calc R U . . .
C33 C 0.22745(11) 0.47098(14) 0.13392(9) 0.0297(5) Uani 1 1 d . . . . .
H33 H 0.2201 0.5127 0.1597 0.036 Uiso 1 1 calc R U . . .
C34 C 0.24674(13) 0.34918(14) 0.05992(9) 0.0313(5) Uani 1 1 d . . . . .
H34 H 0.2539 0.3066 0.0348 0.038 Uiso 1 1 calc R U . . .
C35 C 0.17015(12) 0.44035(15) 0.10563(9) 0.0337(6) Uani 1 1 d . . . . .
H35 H 0.1241 0.4613 0.1124 0.040 Uiso 1 1 calc R U . . .
C36 C 0.17891(12) 0.37948(15) 0.06757(9) 0.0328(6) Uani 1 1 d . . . . .
C37 C 0.11743(14) 0.34794(18) 0.03461(10) 0.0489(7) Uani 1 1 d . . . . .
H37A H 0.1299 0.3495 -0.0035 0.073 Uiso 1 1 calc R U . . .
H37B H 0.0757 0.3820 0.0409 0.073 Uiso 1 1 calc R U . . .
H37C H 0.1069 0.2919 0.0451 0.073 Uiso 1 1 calc R U . . .
C38 C 0.38664(11) 0.47253(13) 0.39304(8) 0.0242(5) Uani 1 1 d . . . . .
C39 C 0.32476(12) 0.51008(14) 0.41057(9) 0.0310(5) Uani 1 1 d . . . . .
H39 H 0.3077 0.5569 0.3924 0.037 Uiso 1 1 calc R U . . .
C40 C 0.41088(12) 0.40518(14) 0.42096(8) 0.0303(5) Uani 1 1 d . . . . .
H40 H 0.4536 0.3794 0.4102 0.036 Uiso 1 1 calc R U . . .
C41 C 0.28773(12) 0.47961(14) 0.45439(9) 0.0307(5) Uani 1 1 d . . . . .
H41 H 0.2459 0.5063 0.4660 0.037 Uiso 1 1 calc R U . . .
C42 C 0.37337(12) 0.37515(14) 0.46450(9) 0.0299(5) Uani 1 1 d . . . . .
H42 H 0.3909 0.3290 0.4831 0.036 Uiso 1 1 calc R U . . .
C43 C 0.31075(12) 0.41113(13) 0.48139(8) 0.0267(5) Uani 1 1 d . . . . .
C44 C 0.26759(12) 0.37564(14) 0.52643(9) 0.0326(6) Uani 1 1 d . . . . .
H44A H 0.2609 0.4167 0.5545 0.049 Uiso 1 1 calc R U . . .
H44B H 0.2924 0.3286 0.5415 0.049 Uiso 1 1 calc R U . . .
H44C H 0.2213 0.3585 0.5127 0.049 Uiso 1 1 calc R U . . .
C45 C 0.62700(12) 0.48393(13) 0.20225(9) 0.0299(5) Uani 1 1 d . . . . .
H45A H 0.6731 0.5101 0.2099 0.036 Uiso 1 1 calc R U . . .
H45B H 0.6264 0.4676 0.1640 0.036 Uiso 1 1 calc R U . . .
C46 C 0.61772(13) 0.41033(14) 0.23741(9) 0.0336(6) Uani 1 1 d . . . . .
H46A H 0.6235 0.4260 0.2751 0.050 Uiso 1 1 calc R U . . .
H46B H 0.6534 0.3695 0.2280 0.050 Uiso 1 1 calc R U . . .
H46C H 0.5703 0.3876 0.2320 0.050 Uiso 1 1 calc R U . . .
C47 C 0.51571(13) 0.75131(14) 0.20314(10) 0.0345(6) Uani 1 1 d . . . . .
H47A H 0.5596 0.7689 0.1848 0.041 Uiso 1 1 calc R U . . .
H47B H 0.5120 0.7814 0.2374 0.041 Uiso 1 1 calc R U . . .
C48 C 0.45306(15) 0.76974(17) 0.16869(11) 0.0507(7) Uani 1 1 d . . . . .
H48A H 0.4596 0.7449 0.1333 0.076 Uiso 1 1 calc R U . . .
H48B H 0.4483 0.8287 0.1647 0.076 Uiso 1 1 calc R U . . .
H48C H 0.4102 0.7477 0.1855 0.076 Uiso 1 1 calc R U . . .

loop_
_atom_site_aniso_label
_atom_site_aniso_U_11
_atom_site_aniso_U_22
_atom_site_aniso_U_33
_atom_site_aniso_U_23
_atom_site_aniso_U_13
_atom_site_aniso_U_12
N1 0.0220(10) 0.0252(9) 0.0214(9) -0.0002(7) 0.0011(7) -0.0003(8)
N2 0.0222(9) 0.0229(9) 0.0201(9) 0.0008(7) 0.0021(7) 0.0002(8)
N3 0.0249(10) 0.0319(10) 0.0192(9) 0.0004(7) 0.0004(8) -0.0041(8)
N4 0.0249(10) 0.0294(10) 0.0182(9) 0.0017(7) 0.0005(8) -0.0024(8)
O1 0.0209(8) 0.0253(8) 0.0231(8) 0.0000(6) 0.0024(6) 0.0007(6)
O2 0.0216(8) 0.0269(8) 0.0258(8) 0.0015(6) 0.0029(6) 0.0029(6)
O3 0.0258(8) 0.0295(8) 0.0193(7) 0.0007(6) 0.0012(6) -0.0039(6)
B1 0.0228(13) 0.0236(12) 0.0203(12) 0.0001(10) 0.0014(10) 0.0010(10)
C1 0.0256(12) 0.0262(11) 0.0200(10) 0.0008(9) 0.0003(9) 0.0011(9)
C2 0.0214(11) 0.0224(11) 0.0239(11) 0.0008(9) 0.0027(9) 0.0009(9)
C3 0.0214(11) 0.0210(11) 0.0250(11) 0.0002(8) 0.0018(9) 0.0014(9)
C4 0.0252(12) 0.0223(11) 0.0220(11) 0.0000(9) -0.0004(9) 0.0032(9)
C5 0.0274(12) 0.0313(12) 0.0211(11) -0.0015(9) 0.0027(9) -0.0020(10)
C6 0.0263(12) 0.0281(12) 0.0252(11) 0.0012(9) 0.0048(9) -0.0030(10)
C7 0.0231(12) 0.0198(11) 0.0267(11) 0.0022(9) 0.0014(9) 0.0024(9)
C8 0.0236(12) 0.0256(11) 0.0271(11) 0.0002(9) -0.0011(9) -0.0003(9)
C9 0.0254(12) 0.0293(12) 0.0220(11) 0.0001(9) -0.0020(9) -0.0003(10)
C10 0.0236(12) 0.0265(11) 0.0239(11) 0.0004(9) -0.0006(9) 0.0008(9)
C11 0.0271(12) 0.0351(13) 0.0204(11) 0.0000(9) -0.0001(9) -0.0005(10)
C12 0.0270(12) 0.0357(13) 0.0211(11) 0.0038(9) 0.0011(9) 0.0024(10)
C13 0.0238(12) 0.0269(12) 0.0220(11) 0.0025(9) 0.0025(9) 0.0017(9)
C14 0.0264(12) 0.0248(11) 0.0228(11) 0.0015(9) 0.0033(9) 0.0020(9)
C15 0.0282(12) 0.0258(11) 0.0226(11) 0.0035(9) 0.0056(9) 0.0000(10)
C16 0.0292(13) 0.0294(12) 0.0262(12) 0.0032(10) 0.0053(10) -0.0036(10)
C17 0.0290(13) 0.0289(12) 0.0278(12) 0.0003(9) 0.0023(10) -0.0060(10)
C18 0.0229(11) 0.0268(12) 0.0259(11) -0.0013(9) 0.0009(9) -0.0009(9)
C19 0.0201(11) 0.0257(11) 0.0261(11) -0.0012(9) 0.0003(9) 0.0010(9)
C20 0.0216(11) 0.0242(11) 0.0235(11) -0.0012(9) -0.0007(9) 0.0011(9)
C21 0.0249(12) 0.0316(12) 0.0237(11) 0.0009(9) -0.0044(9) 0.0003(10)
C22 0.0281(13) 0.0359(13) 0.0196(11) 0.0003(9) 0.0007(9) -0.0007(10)
C23 0.0253(12) 0.0275(12) 0.0212(11) 0.0005(9) 0.0041(9) 0.0004(9)
C24 0.0235(11) 0.0205(11) 0.0237(11) -0.0039(9) 0.0036(9) -0.0015(9)
C25 0.0237(12) 0.0246(11) 0.0242(11) -0.0010(9) -0.0007(9) -0.0008(9)
C26 0.0254(12) 0.0234(11) 0.0253(11) -0.0006(9) 0.0008(9) 0.0020(9)
C27 0.0325(13) 0.0254(12) 0.0228(11) 0.0017(9) 0.0012(10) -0.0042(10)
C28 0.0229(12) 0.0259(11) 0.0322(12) -0.0032(9) 0.0006(10) 0.0014(10)
C29 0.0268(12) 0.0280(12) 0.0286(12) -0.0051(9) 0.0034(10) -0.0037(10)
C30 0.0306(14) 0.0410(14) 0.0435(14) 0.0033(12) 0.0052(11) -0.0088(11)
C31 0.0228(11) 0.0259(11) 0.0231(11) 0.0033(9) 0.0009(9) -0.0008(9)
C32 0.0268(12) 0.0326(13) 0.0246(11) 0.0003(9) 0.0020(10) 0.0010(10)
C33 0.0282(13) 0.0297(12) 0.0313(12) -0.0005(10) 0.0031(10) 0.0001(10)
C34 0.0382(14) 0.0322(13) 0.0236(11) -0.0024(9) 0.0002(11) -0.0040(11)
C35 0.0224(12) 0.0417(14) 0.0372(14) 0.0056(11) -0.0002(10) 0.0011(11)
C36 0.0294(13) 0.0416(14) 0.0273(12) 0.0068(11) -0.0045(10) -0.0090(11)
C37 0.0373(15) 0.070(2) 0.0393(15) -0.0004(14) -0.0076(12) -0.0172(14)
C38 0.0256(11) 0.0275(12) 0.0197(11) 0.0000(9) 0.0016(9) -0.0001(10)
C39 0.0349(13) 0.0270(12) 0.0311(13) 0.0034(10) 0.0056(11) 0.0025(10)
C40 0.0281(13) 0.0373(13) 0.0256(12) 0.0012(10) 0.0026(10) 0.0059(10)
C41 0.0306(13) 0.0324(13) 0.0292(12) 0.0006(10) 0.0090(10) 0.0011(10)
C42 0.0347(14) 0.0293(12) 0.0257(12) 0.0048(10) -0.0024(10) 0.0020(10)
C43 0.0301(13) 0.0304(12) 0.0196(11) -0.0033(9) 0.0006(9) -0.0059(10)
C44 0.0333(14) 0.0376(14) 0.0270(12) 0.0009(10) 0.0038(10) -0.0086(11)
C45 0.0286(13) 0.0272(12) 0.0337(13) -0.0018(10) 0.0048(10) 0.0043(10)
C46 0.0380(14) 0.0298(12) 0.0331(13) 0.0012(10) -0.0034(11) 0.0022(11)
C47 0.0373(14) 0.0301(13) 0.0362(13) 0.0043(10) 0.0058(11) 0.0080(11)
C48 0.0581(19) 0.0445(16) 0.0493(17) 0.0099(13) -0.0047(14) 0.0169(14)

loop_
_atom_type_symbol
_atom_type_description
_atom_type_scat_dispersion_real
_atom_type_scat_dispersion_imag
_atom_type_scat_source
C C 0.0033 0.0016 'International Tables Vol C Tables 4.2.6.8 and 6.1.1.4'
H H 0.0000 0.0000 'International Tables Vol C Tables 4.2.6.8 and 6.1.1.4'
N N 0.0061 0.0033 'International Tables Vol C Tables 4.2.6.8 and 6.1.1.4'
O O 0.0106 0.0060 'International Tables Vol C Tables 4.2.6.8 and 6.1.1.4'
B B 0.0013 0.0007 'International Tables Vol C Tables 4.2.6.8 and 6.1.1.4'

loop_
_geom_angle_atom_site_label_1
_geom_angle_atom_site_label_2
_geom_angle_atom_site_label_3
_geom_angle
_geom_angle_site_symmetry_1
_geom_angle_site_symmetry_3
_geom_angle_publ_flag
C1 N1 C2 109.11(17) . . ?
C1 N1 B1 125.88(17) . . ?
C2 N1 B1 124.95(17) . . ?
C4 N2 C3 108.88(17) . . ?
C4 N2 B1 125.55(17) . . ?
C3 N2 B1 125.42(17) . . ?
C20 N3 C23 111.41(17) . . ?
C20 N3 H3 124.3 . . ?
C23 N3 H3 124.3 . . ?
C13 N4 C10 111.43(17) . . ?
C13 N4 H4 124.3 . . ?
C10 N4 H4 124.3 . . ?
C45 O1 B1 117.59(16) . . ?
C47 O2 B1 117.40(17) . . ?
C18 O3 C15 107.14(15) . . ?
O2 B1 O1 105.65(17) . . ?
O2 B1 N1 112.40(17) . . ?
O1 B1 N1 109.54(17) . . ?
O2 B1 N2 112.18(17) . . ?
O1 B1 N2 109.75(17) . . ?
N1 B1 N2 107.31(17) . . ?
N1 C1 C5 107.47(18) . . ?
N1 C1 C23 126.65(19) . . ?
C5 C1 C23 125.86(19) . . ?
N1 C2 C7 121.38(18) . . ?
N1 C2 C6 107.28(18) . . ?
C7 C2 C6 131.3(2) . . ?
N2 C3 C7 120.61(19) . . ?
N2 C3 C8 107.41(18) . . ?
C7 C3 C8 132.0(2) . . ?
N2 C4 C9 107.37(18) . . ?
N2 C4 C10 125.93(19) . . ?
C9 C4 C10 126.62(19) . . ?
C6 C5 C1 108.39(19) . . ?
C6 C5 H5 125.8 . . ?
C1 C5 H5 125.8 . . ?
C5 C6 C2 107.74(19) . . ?
C5 C6 H6 126.1 . . ?
C2 C6 H6 126.1 . . ?
C2 C7 C3 120.22(19) . . ?
C2 C7 C24 118.96(18) . . ?
C3 C7 C24 120.81(19) . . ?
C9 C8 C3 108.03(19) . . ?
C9 C8 H8 126.0 . . ?
C3 C8 H8 126.0 . . ?
C8 C9 C4 108.32(19) . . ?
C8 C9 H9 125.8 . . ?
C4 C9 H9 125.8 . . ?
N4 C10 C11 106.08(18) . . ?
N4 C10 C4 125.91(19) . . ?
C11 C10 C4 128.0(2) . . ?
C12 C11 C10 108.4(2) . . ?
C12 C11 H11 125.8 . . ?
C10 C11 H11 125.8 . . ?
C11 C12 C13 108.05(19) . . ?
C11 C12 H12 126.0 . . ?
C13 C12 H12 126.0 . . ?
N4 C13 C12 106.07(18) . . ?
N4 C13 C14 124.79(19) . . ?
C12 C13 C14 129.13(19) . . ?
C15 C14 C13 129.91(19) . . ?
C15 C14 C38 113.78(19) . . ?
C13 C14 C38 116.31(18) . . ?
C14 C15 O3 125.46(19) . . ?
C14 C15 C16 126.64(19) . . ?
O3 C15 C16 107.88(18) . . ?
C17 C16 C15 108.40(19) . . ?
C17 C16 H16 125.8 . . ?
C15 C16 H16 125.8 . . ?
C16 C17 C18 108.9(2) . . ?
C16 C17 H17 125.5 . . ?
C18 C17 H17 125.5 . . ?
C19 C18 O3 125.41(19) . . ?
C19 C18 C17 127.0(2) . . ?
O3 C18 C17 107.60(17) . . ?
C18 C19 C20 129.2(2) . . ?
C18 C19 C31 115.45(19) . . ?
C20 C19 C31 115.36(18) . . ?
N3 C20 C21 106.11(18) . . ?
N3 C20 C19 124.53(18) . . ?
C21 C20 C19 129.3(2) . . ?
C22 C21 C20 108.13(19) . . ?
C22 C21 H21 125.9 . . ?
C20 C21 H21 125.9 . . ?
C21 C22 C23 108.13(19) . . ?
C21 C22 H22 125.9 . . ?
C23 C22 H22 125.9 . . ?
N3 C23 C22 106.22(18) . . ?
N3 C23 C1 126.19(19) . . ?
C22 C23 C1 127.59(19) . . ?
C25 C24 C26 118.22(19) . . ?
C25 C24 C7 120.68(19) . . ?
C26 C24 C7 121.08(18) . . ?
C27 C25 C24 120.7(2) . . ?
C27 C25 H25 119.7 . . ?
C24 C25 H25 119.7 . . ?
C28 C26 C24 120.5(2) . . ?
C28 C26 H26 119.7 . . ?
C24 C26 H26 119.7 . . ?
C25 C27 C29 121.1(2) . . ?
C25 C27 H27 119.4 . . ?
C29 C27 H27 119.4 . . ?
C26 C28 C29 121.5(2) . . ?
C26 C28 H28 119.2 . . ?
C29 C28 H28 119.2 . . ?
C28 C29 C27 117.9(2) . . ?
C28 C29 C30 121.5(2) . . ?
C27 C29 C30 120.5(2) . . ?
C29 C30 H30A 109.5 . . ?
C29 C30 H30B 109.5 . . ?
H30A C30 H30B 109.5 . . ?
C29 C30 H30C 109.5 . . ?
H30A C30 H30C 109.5 . . ?
H30B C30 H30C 109.5 . . ?
C32 C31 C33 117.9(2) . . ?
C32 C31 C19 121.11(19) . . ?
C33 C31 C19 120.97(19) . . ?
C34 C32 C31 120.8(2) . . ?
C34 C32 H32 119.6 . . ?
C31 C32 H32 119.6 . . ?
C35 C33 C31 121.0(2) . . ?
C35 C33 H33 119.5 . . ?
C31 C33 H33 119.5 . . ?
C32 C34 C36 121.6(2) . . ?
C32 C34 H34 119.2 . . ?
C36 C34 H34 119.2 . . ?
C33 C35 C36 121.1(2) . . ?
C33 C35 H35 119.4 . . ?
C36 C35 H35 119.4 . . ?
C35 C36 C34 117.6(2) . . ?
C35 C36 C37 121.8(2) . . ?
C34 C36 C37 120.7(2) . . ?
C36 C37 H37A 109.5 . . ?
C36 C37 H37B 109.5 . . ?
H37A C37 H37B 109.5 . . ?
C36 C37 H37C 109.5 . . ?
H37A C37 H37C 109.5 . . ?
H37B C37 H37C 109.5 . . ?
C40 C38 C39 118.3(2) . . ?
C40 C38 C14 121.17(19) . . ?
C39 C38 C14 120.36(19) . . ?
C41 C39 C38 120.6(2) . . ?
C41 C39 H39 119.7 . . ?
C38 C39 H39 119.7 . . ?
C38 C40 C42 120.6(2) . . ?
C38 C40 H40 119.7 . . ?
C42 C40 H40 119.7 . . ?
C43 C41 C39 121.2(2) . . ?
C43 C41 H41 119.4 . . ?
C39 C41 H41 119.4 . . ?
C43 C42 C40 121.3(2) . . ?
C43 C42 H42 119.3 . . ?
C40 C42 H42 119.3 . . ?
C41 C43 C42 117.9(2) . . ?
C41 C43 C44 120.6(2) . . ?
C42 C43 C44 121.5(2) . . ?
C43 C44 H44A 109.5 . . ?
C43 C44 H44B 109.5 . . ?
H44A C44 H44B 109.5 . . ?
C43 C44 H44C 109.5 . . ?
H44A C44 H44C 109.5 . . ?
H44B C44 H44C 109.5 . . ?
O1 C45 C46 108.91(18) . . ?
O1 C45 H45A 109.9 . . ?
C46 C45 H45A 109.9 . . ?
O1 C45 H45B 109.9 . . ?
C46 C45 H45B 109.9 . . ?
H45A C45 H45B 108.3 . . ?
C45 C46 H46A 109.5 . . ?
C45 C46 H46B 109.5 . . ?
H46A C46 H46B 109.5 . . ?
C45 C46 H46C 109.5 . . ?
H46A C46 H46C 109.5 . . ?
H46B C46 H46C 109.5 . . ?
O2 C47 C48 109.6(2) . . ?
O2 C47 H47A 109.7 . . ?
C48 C47 H47A 109.7 . . ?
O2 C47 H47B 109.7 . . ?
C48 C47 H47B 109.7 . . ?
H47A C47 H47B 108.2 . . ?
C47 C48 H48A 109.5 . . ?
C47 C48 H48B 109.5 . . ?
H48A C48 H48B 109.5 . . ?
C47 C48 H48C 109.5 . . ?
H48A C48 H48C 109.5 . . ?
H48B C48 H48C 109.5 . . ?

loop_
_geom_bond_atom_site_label_1
_geom_bond_atom_site_label_2
_geom_bond_distance
_geom_bond_site_symmetry_2
_geom_bond_publ_flag
N1 C1 1.373(3) . ?
N1 C2 1.386(3) . ?
N1 B1 1.546(3) . ?
N2 C4 1.379(3) . ?
N2 C3 1.389(3) . ?
N2 B1 1.549(3) . ?
N3 C20 1.362(3) . ?
N3 C23 1.371(3) . ?
N3 H3 0.8800 . ?
N4 C13 1.367(3) . ?
N4 C10 1.370(3) . ?
N4 H4 0.8800 . ?
O1 C45 1.426(2) . ?
O1 B1 1.460(3) . ?
O2 C47 1.427(3) . ?
O2 B1 1.432(3) . ?
O3 C18 1.403(2) . ?
O3 C15 1.404(2) . ?
C1 C5 1.416(3) . ?
C1 C23 1.423(3) . ?
C2 C7 1.405(3) . ?
C2 C6 1.420(3) . ?
C3 C7 1.408(3) . ?
C3 C8 1.417(3) . ?
C4 C9 1.420(3) . ?
C4 C10 1.428(3) . ?
C5 C6 1.368(3) . ?
C5 H5 0.9500 . ?
C6 H6 0.9500 . ?
C7 C24 1.481(3) . ?
C8 C9 1.367(3) . ?
C8 H8 0.9500 . ?
C9 H9 0.9500 . ?
C10 C11 1.409(3) . ?
C11 C12 1.379(3) . ?
C11 H11 0.9500 . ?
C12 C13 1.415(3) . ?
C12 H12 0.9500 . ?
C13 C14 1.419(3) . ?
C14 C15 1.389(3) . ?
C14 C38 1.498(3) . ?
C15 C16 1.415(3) . ?
C16 C17 1.353(3) . ?
C16 H16 0.9500 . ?
C17 C18 1.414(3) . ?
C17 H17 0.9500 . ?
C18 C19 1.379(3) . ?
C19 C20 1.423(3) . ?
C19 C31 1.503(3) . ?
C20 C21 1.414(3) . ?
C21 C22 1.381(3) . ?
C21 H21 0.9500 . ?
C22 C23 1.406(3) . ?
C22 H22 0.9500 . ?
C24 C25 1.400(3) . ?
C24 C26 1.399(3) . ?
C25 C27 1.386(3) . ?
C25 H25 0.9500 . ?
C26 C28 1.387(3) . ?
C26 H26 0.9500 . ?
C27 C29 1.398(3) . ?
C27 H27 0.9500 . ?
C28 C29 1.387(3) . ?
C28 H28 0.9500 . ?
C29 C30 1.512(3) . ?
C30 H30A 0.9800 . ?
C30 H30B 0.9800 . ?
C30 H30C 0.9800 . ?
C31 C32 1.387(3) . ?
C31 C33 1.394(3) . ?
C32 C34 1.385(3) . ?
C32 H32 0.9500 . ?
C33 C35 1.387(3) . ?
C33 H33 0.9500 . ?
C34 C36 1.388(3) . ?
C34 H34 0.9500 . ?
C35 C36 1.390(3) . ?
C35 H35 0.9500 . ?
C36 C37 1.514(3) . ?
C37 H37A 0.9800 . ?
C37 H37B 0.9800 . ?
C37 H37C 0.9800 . ?
C38 C40 1.387(3) . ?
C38 C39 1.392(3) . ?
C39 C41 1.391(3) . ?
C39 H39 0.9500 . ?
C40 C42 1.387(3) . ?
C40 H40 0.9500 . ?
C41 C43 1.383(3) . ?
C41 H41 0.9500 . ?
C42 C43 1.388(3) . ?
C42 H42 0.9500 . ?
C43 C44 1.505(3) . ?
C44 H44A 0.9800 . ?
C44 H44B 0.9800 . ?
C44 H44C 0.9800 . ?
C45 C46 1.505(3) . ?
C45 H45A 0.9900 . ?
C45 H45B 0.9900 . ?
C46 H46A 0.9800 . ?
C46 H46B 0.9800 . ?
C46 H46C 0.9800 . ?
C47 C48 1.493(3) . ?
C47 H47A 0.9900 . ?
C47 H47B 0.9900 . ?
C48 H48A 0.9800 . ?
C48 H48B 0.9800 . ?
C48 H48C 0.9800 . ?
